data_4127905
loop_
_publ_author_name
'Mandal, Mukunda'
'Elwell, Courtney E.'
'Bouchey, Caitlin J.'
'Zerk, Timothy J.'
'Tolman, William B.'
'Cramer, Christopher J.'

_publ_section_title
;
 Mechanisms for Hydrogen-Atom Abstraction by Mononuclear Copper(III)
 Cores: Hydrogen-Atom Transfer or Concerted Proton-Coupled Electron
 Transfer?
;
_journal_issue 43
_journal_name_full 'Journal of the American Chemical Society'
_journal_page_first 17236
_journal_page_last 17244
_journal_paper_doi 10.1021/jacs.9b08109
_journal_volume 141
_journal_year 2019
_chemical_formula_moiety 'C38 H41 Cl Cu N3 O4, C8 H20 N'
_chemical_formula_sum 'C46 H61 Cl Cu N4 O4'
_chemical_formula_weight 832.97
_chemical_name_common 17237CE
_space_group_crystal_system monoclinic
_space_group_IT_number 14
_space_group_name_Hall '-P 2yn'
_space_group_name_H-M_alt 'P 1 21/n 1'
_symmetry_space_group_name_Hall '-P 2yn'
_symmetry_space_group_name_H-M 'P 1 21/n 1'
_atom_sites_solution_hydrogens geom
_audit_creation_method SHELXL-2018/3
_audit_update_record
;
2019-06-07 deposited with the CCDC.    2019-07-05 downloaded from the CCDC.
;
_cell_angle_alpha 90
_cell_angle_beta 106.6860(10)
_cell_angle_gamma 90
_cell_formula_units_Z 4
_cell_length_a 14.5301(5)
_cell_length_b 17.9356(6)
_cell_length_c 17.9411(7)
_cell_measurement_reflns_used 13706
_cell_measurement_temperature 100(2)
_cell_measurement_theta_max 30.552
_cell_measurement_theta_min 2.271
_cell_volume 4478.7(3)
_computing_cell_refinement 'SAINT, Bruker'
_computing_data_collection 'APEX3, Bruker'
_computing_data_reduction 'SAINT, Bruker'
_computing_molecular_graphics 'Shelxle-(rev. 825)(Huebschle, C. B., 2011)'
_computing_structure_refinement 'SHELXL-2018/3 (Sheldrick, 2018)'
_computing_structure_solution 'SHELXT 2014/5 (Sheldrick, 2014)'
_diffrn_ambient_temperature 100(2)
_diffrn_measured_fraction_theta_full 0.999
_diffrn_measured_fraction_theta_max 0.999
_diffrn_measurement_device_type 'Bruker Photon-II CMOS'
_diffrn_measurement_method '\f and \w scans'
_diffrn_radiation_type MoK\a
_diffrn_radiation_wavelength 0.71073
_diffrn_reflns_av_R_equivalents 0.1014
_diffrn_reflns_av_unetI/netI 0.0795
_diffrn_reflns_Laue_measured_fraction_full 0.999
_diffrn_reflns_Laue_measured_fraction_max 0.999
_diffrn_reflns_limit_h_max 20
_diffrn_reflns_limit_h_min -20
_diffrn_reflns_limit_k_max 25
_diffrn_reflns_limit_k_min -25
_diffrn_reflns_limit_l_max 25
_diffrn_reflns_limit_l_min -25
_diffrn_reflns_number 90312
_diffrn_reflns_point_group_measured_fraction_full 0.999
_diffrn_reflns_point_group_measured_fraction_max 0.999
_diffrn_reflns_theta_full 25.242
_diffrn_reflns_theta_max 30.552
_diffrn_reflns_theta_min 2.271
_diffrn_source micro
_exptl_absorpt_coefficient_mu 0.592
_exptl_absorpt_correction_type multi-scan
_exptl_absorpt_process_details 'SADABS, R. Blessing, 1995'
_exptl_crystal_colour blue-green
_exptl_crystal_density_diffrn 1.235
_exptl_crystal_description blocks
_exptl_crystal_F_000 1772
_exptl_crystal_recrystallization_method 'Vapour deposition'
_exptl_crystal_size_max 0.120
_exptl_crystal_size_mid 0.100
_exptl_crystal_size_min 0.080
_exptl_transmission_factor_max 0.7461
_exptl_transmission_factor_min 0.6949
_refine_diff_density_max 1.986
_refine_diff_density_min -1.911
_refine_diff_density_rms 0.102
_refine_ls_extinction_method none
_refine_ls_goodness_of_fit_ref 1.059
_refine_ls_hydrogen_treatment constr
_refine_ls_matrix_type full
_refine_ls_number_parameters 539
_refine_ls_number_reflns 13706
_refine_ls_number_restraints 550
_refine_ls_restrained_S_all 1.042
_refine_ls_R_factor_all 0.1695
_refine_ls_R_factor_gt 0.0714
_refine_ls_shift/su_max 0.000
_refine_ls_shift/su_mean 0.000
_refine_ls_structure_factor_coef Fsqd
_refine_ls_weighting_details 'w=1/[\s^2^(Fo^2^)+(0.0960P)^2^+9.7468P] where P=(Fo^2^+2Fc^2^)/3'
_refine_ls_weighting_scheme calc
_refine_ls_wR_factor_gt 0.1733
_refine_ls_wR_factor_ref 0.2494
_reflns_Friedel_coverage 0.000
_reflns_number_gt 7161
_reflns_number_total 13706
_reflns_threshold_expression 'I > 2\s(I)'
_cod_data_source_file ja9b08109_si_003.cif
_cod_data_source_block mo_17237_0m_a
_cod_database_code 4127905
_shelx_shelxl_version_number 2018/3
_shelx_space_group_comment
;
The symmetry employed for this shelxl refinement is uniquely defined
by the following loop, which should always be used as a source of
symmetry information in preference to the above space-group names.
They are only intended as comments.
;

loop_
_space_group_symop_operation_xyz
'x, y, z'
'-x+1/2, y+1/2, -z+1/2'
'-x, -y, -z'
'x-1/2, -y-1/2, z-1/2'

loop_
_atom_site_label
_atom_site_type_symbol
_atom_site_fract_x
_atom_site_fract_y
_atom_site_fract_z
_atom_site_U_iso_or_equiv
_atom_site_adp_type
_atom_site_occupancy
_atom_site_site_symmetry_order
_atom_site_calc_flag
_atom_site_refinement_flags_posn
_atom_site_refinement_flags_adp
_atom_site_refinement_flags_occupancy
_atom_site_disorder_assembly
_atom_site_disorder_group
Cu1 Cu 0.48330(3) 0.23361(3) 0.33209(3) 0.02942(14) Uani 1 1 d . . . . .
O3 O 0.47012(19) 0.16054(17) 0.54357(16) 0.0367(6) Uani 1 1 d . . . . .
O4 O 0.73974(19) 0.31233(17) 0.31501(18) 0.0416(7) Uani 1 1 d . . . . .
N1 N 0.4265(2) 0.19198(17) 0.41276(18) 0.0276(6) Uani 1 1 d . . . . .
N2 N 0.5962(2) 0.23019(16) 0.41892(18) 0.0250(6) Uani 1 1 d . . . . .
N3 N 0.5777(2) 0.28206(19) 0.2837(2) 0.0345(7) Uani 1 1 d . . . . .
N4 N 0.8862(2) 0.42060(19) 0.21789(19) 0.0328(7) Uani 1 1 d . . . . .
C1 C 0.4869(3) 0.1824(2) 0.4835(2) 0.0288(7) Uani 1 1 d . . . . .
C2 C 0.5894(2) 0.2021(2) 0.4856(2) 0.0265(7) Uani 1 1 d . . . . .
C3 C 0.6707(3) 0.1937(2) 0.5483(2) 0.0305(8) Uani 1 1 d . . . . .
H3 H 0.666467 0.174580 0.596571 0.037 Uiso 1 1 calc R U . . .
C4 C 0.7590(3) 0.2141(2) 0.5383(2) 0.0334(8) Uani 1 1 d . . . . .
H4 H 0.816149 0.207829 0.579868 0.040 Uiso 1 1 calc R U . . .
C5 C 0.7637(3) 0.2436(2) 0.4679(2) 0.0332(8) Uani 1 1 d . . . . .
H5 H 0.823541 0.258058 0.460746 0.040 Uiso 1 1 calc R U . . .
C6 C 0.6789(3) 0.2514(2) 0.4081(2) 0.0311(8) Uani 1 1 d . . . . .
C7 C 0.6677(3) 0.2847(2) 0.3296(2) 0.0329(8) Uani 1 1 d . . . . .
C8 C 0.5551(3) 0.3204(2) 0.2103(3) 0.0376(9) Uani 1 1 d . . . . .
C9 C 0.5455(3) 0.2802(3) 0.1416(3) 0.0402(9) Uani 1 1 d . . . . .
C10 C 0.5183(3) 0.3188(3) 0.0707(3) 0.0453(10) Uani 1 1 d . . . . .
H10 H 0.511769 0.292503 0.023484 0.054 Uiso 1 1 calc R U . . .
C11 C 0.5009(3) 0.3948(3) 0.0686(3) 0.0523(12) Uani 1 1 d . . . . .
H11 H 0.481070 0.419991 0.020051 0.063 Uiso 1 1 calc R U . . .
C12 C 0.5121(3) 0.4337(3) 0.1362(3) 0.0504(11) Uani 1 1 d . . . . .
H12 H 0.500737 0.485902 0.133998 0.060 Uiso 1 1 calc R U . . .
C13 C 0.5400(3) 0.3978(3) 0.2085(3) 0.0423(10) Uani 1 1 d . . . . .
C14 C 0.5682(3) 0.1980(3) 0.1438(3) 0.0430(10) Uani 1 1 d . . . . .
H14 H 0.545878 0.175267 0.186433 0.052 Uiso 1 1 calc R U . . .
C15 C 0.5182(4) 0.1569(3) 0.0686(3) 0.0629(14) Uani 1 1 d . . . . .
H15A H 0.448469 0.162607 0.057371 0.094 Uiso 1 1 calc R U . . .
H15B H 0.534972 0.103904 0.074457 0.094 Uiso 1 1 calc R U . . .
H15C H 0.539048 0.177901 0.025662 0.094 Uiso 1 1 calc R U . . .
C16 C 0.6774(3) 0.1859(3) 0.1639(3) 0.0470(11) Uani 1 1 d . . . . .
H16A H 0.701846 0.209430 0.124066 0.070 Uiso 1 1 calc R U . . .
H16B H 0.691189 0.132349 0.165749 0.070 Uiso 1 1 calc R U . . .
H16C H 0.708781 0.208248 0.214707 0.070 Uiso 1 1 calc R U . . .
C17 C 0.5505(3) 0.4411(3) 0.2830(3) 0.0478(11) Uani 1 1 d . . . . .
H17A H 0.599872 0.414809 0.325279 0.057 Uiso 1 1 calc R U . . .
C18 C 0.5854(5) 0.5212(3) 0.2801(4) 0.0683(16) Uani 1 1 d . . . . .
H18A H 0.642871 0.521164 0.261812 0.103 Uiso 1 1 calc R U . . .
H18B H 0.601038 0.543191 0.332199 0.103 Uiso 1 1 calc R U . . .
H18C H 0.534761 0.550580 0.244273 0.103 Uiso 1 1 calc R U . . .
C19 C 0.4563(4) 0.4401(3) 0.3052(4) 0.0630(15) Uani 1 1 d . . . . .
H19A H 0.407906 0.469794 0.267596 0.095 Uiso 1 1 calc R U . . .
H19B H 0.467141 0.461251 0.357344 0.095 Uiso 1 1 calc R U . . .
H19C H 0.433603 0.388610 0.304755 0.095 Uiso 1 1 calc R U . . .
C20 C 0.3268(2) 0.1772(2) 0.4015(2) 0.0289(7) Uani 1 1 d . . . . .
C21 C 0.2902(3) 0.1044(2) 0.3854(2) 0.0309(8) Uani 1 1 d . . . . .
C22 C 0.1921(3) 0.0932(2) 0.3739(2) 0.0349(8) Uani 1 1 d . . . . .
H22A H 0.166313 0.044391 0.363007 0.042 Uiso 1 1 calc R U . . .
C23 C 0.1317(3) 0.1514(3) 0.3780(3) 0.0400(9) Uani 1 1 d . . . . .
H23A H 0.065221 0.142313 0.370713 0.048 Uiso 1 1 calc R U . . .
C24 C 0.1678(3) 0.2228(2) 0.3929(3) 0.0374(9) Uani 1 1 d . . . . .
H24A H 0.125684 0.262623 0.395410 0.045 Uiso 1 1 calc R U . . .
C25 C 0.2650(3) 0.2374(2) 0.4041(2) 0.0320(8) Uani 1 1 d . . . . .
C26 C 0.3546(3) 0.0385(2) 0.3837(2) 0.0298(8) Uani 1 1 d . . . . .
H26A H 0.416888 0.058135 0.378659 0.036 Uiso 1 1 calc R U . . .
C27 C 0.3136(3) -0.0144(2) 0.3164(3) 0.0397(9) Uani 1 1 d . . . . .
H27A H 0.301297 0.012876 0.267171 0.060 Uiso 1 1 calc R U . . .
H27B H 0.253334 -0.035729 0.320910 0.060 Uiso 1 1 calc R U . . .
H27C H 0.359714 -0.054595 0.317540 0.060 Uiso 1 1 calc R U . . .
C28 C 0.3755(3) -0.0039(2) 0.4605(2) 0.0366(9) Uani 1 1 d . . . . .
H28A H 0.315657 -0.025109 0.466094 0.055 Uiso 1 1 calc R U . . .
H28B H 0.402865 0.030382 0.503756 0.055 Uiso 1 1 calc R U . . .
H28C H 0.421315 -0.044076 0.461025 0.055 Uiso 1 1 calc R U . . .
C29 C 0.3031(7) 0.3397(4) 0.5020(4) 0.103(3) Uani 1 1 d . . . . .
H29A H 0.329613 0.390124 0.512437 0.155 Uiso 1 1 calc R U . . .
H29B H 0.342426 0.305021 0.540309 0.155 Uiso 1 1 calc R U . . .
H29C H 0.237064 0.339261 0.505618 0.155 Uiso 1 1 calc R U . . .
C30 C 0.3033(3) 0.3159(2) 0.4208(3) 0.0386(9) Uani 1 1 d . . . . .
H30A H 0.371675 0.315526 0.419576 0.046 Uiso 1 1 calc R U . . .
C31 C 0.2496(4) 0.3715(3) 0.3604(4) 0.0621(15) Uani 1 1 d . . . . .
H31A H 0.249576 0.354425 0.308537 0.093 Uiso 1 1 calc R U . . .
H31B H 0.281231 0.420265 0.370863 0.093 Uiso 1 1 calc R U . . .
H31C H 0.183263 0.375920 0.362746 0.093 Uiso 1 1 calc R U . . .
C40 C 0.7834(3) 0.3994(2) 0.1732(2) 0.0359(9) Uani 1 1 d . . . . .
H40A H 0.763408 0.356569 0.199793 0.043 Uiso 1 1 calc R U . . .
H40B H 0.740585 0.441745 0.175473 0.043 Uiso 1 1 calc R U . . .
C41 C 0.7689(3) 0.3790(3) 0.0890(3) 0.0412(10) Uani 1 1 d . . . . .
H41A H 0.702134 0.363427 0.065623 0.062 Uiso 1 1 calc R U . . .
H41B H 0.812096 0.337923 0.085768 0.062 Uiso 1 1 calc R U . . .
H41C H 0.782999 0.422317 0.060863 0.062 Uiso 1 1 calc R U . . .
C42 C 0.8838(3) 0.4416(2) 0.2991(2) 0.0382(9) Uani 1 1 d . . . . .
H42A H 0.850149 0.401623 0.319038 0.046 Uiso 1 1 calc R U . . .
H42B H 0.845477 0.487776 0.295775 0.046 Uiso 1 1 calc R U . . .
C43 C 0.9817(4) 0.4540(3) 0.3576(3) 0.0530(12) Uani 1 1 d . . . . .
H43A H 1.019480 0.407948 0.363229 0.079 Uiso 1 1 calc R U . . .
H43B H 0.973322 0.467897 0.408016 0.079 Uiso 1 1 calc R U . . .
H43C H 1.015470 0.494034 0.339048 0.079 Uiso 1 1 calc R U . . .
C44 C 0.9539(3) 0.3560(2) 0.2195(2) 0.0362(9) Uani 1 1 d . . . . .
H44A H 1.019783 0.371821 0.248262 0.043 Uiso 1 1 calc R U . . .
H44B H 0.953523 0.344718 0.165449 0.043 Uiso 1 1 calc R U . . .
C45 C 0.9307(3) 0.2851(3) 0.2564(3) 0.0456(11) Uani 1 1 d . . . . .
H45A H 0.868180 0.265962 0.225519 0.068 Uiso 1 1 calc R U . . .
H45B H 0.928555 0.295683 0.309415 0.068 Uiso 1 1 calc R U . . .
H45C H 0.980423 0.247676 0.257962 0.068 Uiso 1 1 calc R U . . .
C46 C 0.9232(3) 0.4841(2) 0.1790(3) 0.0411(10) Uani 1 1 d . . . . .
H46A H 0.987290 0.498820 0.212773 0.049 Uiso 1 1 calc R U . . .
H46B H 0.931811 0.465588 0.129446 0.049 Uiso 1 1 calc R U . . .
C47 C 0.8605(4) 0.5523(3) 0.1620(3) 0.0536(12) Uani 1 1 d . . . . .
H47A H 0.890903 0.590328 0.137711 0.080 Uiso 1 1 calc R U . . .
H47B H 0.852148 0.571832 0.210619 0.080 Uiso 1 1 calc R U . . .
H47C H 0.797703 0.539135 0.126515 0.080 Uiso 1 1 calc R U . . .
O1 O 0.36582(19) 0.23182(18) 0.24773(18) 0.0410(7) Uani 0.685(3) 1 d D . P A 1
O2 O 0.4195(8) 0.1165(7) 0.2334(11) 0.0460(17) Uani 0.685(3) 1 d D . P A 1
C32 C 0.3558(6) 0.1657(5) 0.2220(6) 0.0480(13) Uani 0.685(3) 1 d D . P A 1
C33 C 0.2552(5) 0.1504(4) 0.1715(4) 0.0441(15) Uani 0.685(3) 1 d D . P A 1
C34 C 0.2473(5) 0.1052(4) 0.1082(4) 0.0480(15) Uani 0.685(3) 1 d D . P A 1
H34A H 0.302920 0.082895 0.100114 0.058 Uiso 0.685(3) 1 calc R U P A 1
C35 C 0.1565(7) 0.0922(4) 0.0552(5) 0.0675(17) Uani 0.685(3) 1 d D . P A 1
Cl1 Cl 0.1487(3) 0.03920(13) -0.02409(16) 0.1168(12) Uani 0.685(3) 1 d D . P A 1
C36 C 0.0770(6) 0.1202(4) 0.0707(5) 0.067(2) Uani 0.685(3) 1 d D . P A 1
H36A H 0.015228 0.109708 0.036420 0.080 Uiso 0.685(3) 1 calc R U P A 1
C37 C 0.0852(6) 0.1653(5) 0.1380(5) 0.0675(17) Uani 0.685(3) 1 d D . P A 1
H37A H 0.029456 0.183982 0.149231 0.081 Uiso 0.685(3) 1 calc R U P A 1
C38 C 0.1745(5) 0.1809(4) 0.1859(4) 0.0484(15) Uani 0.685(3) 1 d D . P A 1
H38A H 0.181398 0.212993 0.229267 0.058 Uiso 0.685(3) 1 calc R U P A 1
O1' O 0.36582(19) 0.23182(18) 0.24773(18) 0.0410(7) Uani 0.315(3) 1 d D . P A 2
O2' O 0.436(2) 0.1223(16) 0.244(3) 0.0460(17) Uani 0.315(3) 1 d D . P A 2
C32' C 0.3649(13) 0.1654(8) 0.2191(12) 0.0480(13) Uani 0.315(3) 1 d D . P A 2
C33' C 0.2817(10) 0.1353(9) 0.1542(9) 0.0441(15) Uani 0.315(3) 1 d D . P A 2
C34' C 0.1909(10) 0.1552(8) 0.1576(9) 0.0480(15) Uani 0.315(3) 1 d D . P A 2
H34B H 0.187748 0.184043 0.201215 0.058 Uiso 0.315(3) 1 calc R U P A 2
C35' C 0.1037(10) 0.1373(7) 0.1035(10) 0.0675(17) Uani 0.315(3) 1 d D . P A 2
Cl1' Cl -0.0023(6) 0.1691(3) 0.1167(3) 0.1168(12) Uani 0.315(3) 1 d D . P A 2
C36' C 0.1124(12) 0.0925(9) 0.0443(10) 0.067(2) Uani 0.315(3) 1 d D . P A 2
H36B H 0.056400 0.074862 0.006646 0.080 Uiso 0.315(3) 1 calc R U P A 2
C37' C 0.2053(11) 0.0721(10) 0.0388(10) 0.0675(17) Uani 0.315(3) 1 d D . P A 2
H37B H 0.208732 0.043992 -0.005219 0.081 Uiso 0.315(3) 1 calc R U P A 2
C38' C 0.2898(10) 0.0905(8) 0.0932(8) 0.0484(15) Uani 0.315(3) 1 d D . P A 2
H38B H 0.350263 0.073600 0.089359 0.058 Uiso 0.315(3) 1 calc R U P A 2

loop_
_atom_site_aniso_label
_atom_site_aniso_U_11
_atom_site_aniso_U_22
_atom_site_aniso_U_33
_atom_site_aniso_U_23
_atom_site_aniso_U_13
_atom_site_aniso_U_12
Cu1 0.0201(2) 0.0335(3) 0.0330(3) 0.0061(2) 0.00499(17) -0.00077(18)
O3 0.0299(13) 0.0515(17) 0.0305(14) 0.0034(13) 0.0116(11) 0.0045(12)
O4 0.0236(13) 0.0493(18) 0.0518(19) 0.0124(14) 0.0107(12) -0.0035(12)
N1 0.0208(13) 0.0299(16) 0.0318(16) 0.0028(13) 0.0070(12) 0.0023(11)
N2 0.0194(12) 0.0239(14) 0.0311(15) -0.0005(12) 0.0065(11) -0.0004(11)
N3 0.0234(14) 0.0396(18) 0.0408(18) 0.0116(15) 0.0096(13) -0.0009(13)
N4 0.0290(15) 0.0381(17) 0.0329(17) 0.0014(14) 0.0117(13) -0.0029(13)
C1 0.0264(16) 0.0294(18) 0.0306(18) -0.0003(14) 0.0080(14) 0.0034(14)
C2 0.0246(15) 0.0251(17) 0.0288(18) 0.0007(14) 0.0063(13) 0.0037(13)
C3 0.0289(17) 0.0284(18) 0.033(2) -0.0018(15) 0.0061(14) 0.0014(14)
C4 0.0251(16) 0.0323(19) 0.038(2) -0.0033(16) 0.0014(15) 0.0013(14)
C5 0.0203(15) 0.034(2) 0.043(2) -0.0022(16) 0.0045(15) -0.0028(14)
C6 0.0231(16) 0.0306(19) 0.039(2) -0.0007(15) 0.0088(14) -0.0006(13)
C7 0.0223(16) 0.034(2) 0.042(2) 0.0056(16) 0.0099(15) -0.0003(14)
C8 0.0222(17) 0.046(2) 0.045(2) 0.0156(17) 0.0099(16) 0.0013(16)
C9 0.0245(17) 0.050(2) 0.044(2) 0.0123(18) 0.0067(17) -0.0045(16)
C10 0.0276(19) 0.065(3) 0.042(2) 0.019(2) 0.0085(17) -0.0009(19)
C11 0.032(2) 0.069(3) 0.055(3) 0.029(2) 0.012(2) 0.004(2)
C12 0.036(2) 0.053(3) 0.066(3) 0.029(2) 0.020(2) 0.010(2)
C13 0.0256(18) 0.045(2) 0.058(3) 0.0186(19) 0.0146(18) 0.0046(17)
C14 0.039(2) 0.048(2) 0.040(2) 0.0078(19) 0.0097(18) -0.0030(19)
C15 0.063(3) 0.063(3) 0.051(3) 0.004(2) -0.004(2) -0.006(3)
C16 0.043(2) 0.051(3) 0.048(3) 0.006(2) 0.015(2) 0.003(2)
C17 0.042(2) 0.042(2) 0.062(3) 0.018(2) 0.021(2) 0.0094(19)
C18 0.079(4) 0.046(3) 0.088(4) 0.012(3) 0.037(3) 0.004(3)
C19 0.049(3) 0.070(4) 0.078(4) 0.017(3) 0.031(3) 0.013(3)
C20 0.0218(15) 0.0330(18) 0.0302(19) 0.0033(15) 0.0047(14) 0.0028(13)
C21 0.0253(16) 0.0339(19) 0.033(2) 0.0023(15) 0.0083(15) 0.0018(14)
C22 0.0268(17) 0.038(2) 0.041(2) 0.0008(17) 0.0107(16) -0.0024(15)
C23 0.0228(17) 0.047(2) 0.050(3) 0.005(2) 0.0094(17) 0.0024(16)
C24 0.0238(17) 0.042(2) 0.047(2) 0.0076(18) 0.0108(16) 0.0084(15)
C25 0.0282(17) 0.0322(18) 0.035(2) 0.0055(16) 0.0084(15) 0.0068(15)
C26 0.0241(16) 0.0301(18) 0.035(2) -0.0031(15) 0.0088(14) -0.0006(14)
C27 0.042(2) 0.037(2) 0.038(2) -0.0026(17) 0.0099(18) -0.0011(18)
C28 0.035(2) 0.034(2) 0.040(2) 0.0002(17) 0.0099(17) 0.0093(16)
C29 0.207(9) 0.049(3) 0.063(4) -0.017(3) 0.053(5) -0.039(5)
C30 0.034(2) 0.0307(19) 0.051(3) 0.0059(18) 0.0131(18) 0.0062(16)
C31 0.040(3) 0.048(3) 0.091(4) 0.029(3) 0.008(3) 0.001(2)
C40 0.0270(17) 0.042(2) 0.040(2) 0.0066(17) 0.0115(16) 0.0012(16)
C41 0.0273(19) 0.054(3) 0.041(2) 0.003(2) 0.0081(17) -0.0046(18)
C42 0.044(2) 0.037(2) 0.038(2) 0.0003(17) 0.0187(18) -0.0025(18)
C43 0.056(3) 0.066(3) 0.039(2) -0.011(2) 0.017(2) -0.017(2)
C44 0.0251(17) 0.047(2) 0.036(2) -0.0015(18) 0.0091(16) 0.0035(16)
C45 0.034(2) 0.044(2) 0.057(3) 0.006(2) 0.009(2) 0.0075(18)
C46 0.042(2) 0.044(2) 0.038(2) 0.0037(18) 0.0123(18) -0.0124(18)
C47 0.066(3) 0.045(3) 0.049(3) 0.011(2) 0.014(2) -0.007(2)
O1 0.0236(13) 0.0533(17) 0.0404(16) 0.0136(14) 0.0003(11) -0.0100(12)
O2 0.044(5) 0.053(3) 0.034(6) 0.006(2) 0.001(3) -0.016(3)
C32 0.040(3) 0.060(3) 0.037(2) 0.0196(19) 0.000(2) -0.015(2)
C33 0.039(3) 0.050(4) 0.037(3) 0.016(2) 0.001(2) -0.016(3)
C34 0.045(3) 0.046(4) 0.043(3) 0.014(3) -0.002(3) -0.008(3)
C35 0.050(3) 0.064(4) 0.066(3) 0.020(2) -0.020(3) -0.023(3)
Cl1 0.180(3) 0.0516(12) 0.0699(15) -0.0102(10) -0.0431(16) 0.0016(15)
C36 0.058(4) 0.047(5) 0.072(5) 0.018(3) -0.016(3) -0.024(3)
C37 0.050(3) 0.064(4) 0.066(3) 0.020(2) -0.020(3) -0.023(3)
C38 0.038(3) 0.058(4) 0.041(3) 0.013(3) -0.001(2) -0.015(3)
O1' 0.0236(13) 0.0533(17) 0.0404(16) 0.0136(14) 0.0003(11) -0.0100(12)
O2' 0.044(5) 0.053(3) 0.034(6) 0.006(2) 0.001(3) -0.016(3)
C32' 0.040(3) 0.060(3) 0.037(2) 0.0196(19) 0.000(2) -0.015(2)
C33' 0.039(3) 0.050(4) 0.037(3) 0.016(2) 0.001(2) -0.016(3)
C34' 0.045(3) 0.046(4) 0.043(3) 0.014(3) -0.002(3) -0.008(3)
C35' 0.050(3) 0.064(4) 0.066(3) 0.020(2) -0.020(3) -0.023(3)
Cl1' 0.180(3) 0.0516(12) 0.0699(15) -0.0102(10) -0.0431(16) 0.0016(15)
C36' 0.058(4) 0.047(5) 0.072(5) 0.018(3) -0.016(3) -0.024(3)
C37' 0.050(3) 0.064(4) 0.066(3) 0.020(2) -0.020(3) -0.023(3)
C38' 0.038(3) 0.058(4) 0.041(3) 0.013(3) -0.001(2) -0.015(3)

loop_
_atom_type_symbol
_atom_type_description
_atom_type_scat_dispersion_real
_atom_type_scat_dispersion_imag
_atom_type_scat_source
C C 0.0033 0.0016 'International Tables Vol C Tables 4.2.6.8 and 6.1.1.4'
H H 0.0000 0.0000 'International Tables Vol C Tables 4.2.6.8 and 6.1.1.4'
Cl Cl 0.1484 0.1585 'International Tables Vol C Tables 4.2.6.8 and 6.1.1.4'
Cu Cu 0.3201 1.2651 'International Tables Vol C Tables 4.2.6.8 and 6.1.1.4'
N N 0.0061 0.0033 'International Tables Vol C Tables 4.2.6.8 and 6.1.1.4'
O O 0.0106 0.0060 'International Tables Vol C Tables 4.2.6.8 and 6.1.1.4'

loop_
_geom_angle_atom_site_label_1
_geom_angle_atom_site_label_2
_geom_angle_atom_site_label_3
_geom_angle
N2 Cu1 O1' 176.17(12)
N2 Cu1 O1 176.17(12)
N2 Cu1 N1 80.48(12)
O1' Cu1 N1 96.05(12)
O1 Cu1 N1 96.05(12)
N2 Cu1 N3 80.45(13)
O1' Cu1 N3 103.13(13)
O1 Cu1 N3 103.13(13)
N1 Cu1 N3 160.44(13)
C1 N1 C20 118.4(3)
C1 N1 Cu1 116.2(2)
C20 N1 Cu1 125.3(2)
C6 N2 C2 123.1(3)
C6 N2 Cu1 118.2(3)
C2 N2 Cu1 118.6(2)
C7 N3 C8 118.4(3)
C7 N3 Cu1 114.6(3)
C8 N3 Cu1 126.5(2)
C46 N4 C44 105.7(3)
C46 N4 C42 111.5(3)
C44 N4 C42 111.4(3)
C46 N4 C40 111.7(3)
C44 N4 C40 110.6(3)
C42 N4 C40 106.1(3)
O3 C1 N1 129.2(3)
O3 C1 C2 119.3(3)
N1 C1 C2 111.6(3)
N2 C2 C3 120.4(3)
N2 C2 C1 113.0(3)
C3 C2 C1 126.6(3)
C2 C3 C4 118.0(4)
C2 C3 H3 121.0
C4 C3 H3 121.0
C5 C4 C3 120.3(4)
C5 C4 H4 119.9
C3 C4 H4 119.9
C6 C5 C4 118.4(3)
C6 C5 H5 120.8
C4 C5 H5 120.8
N2 C6 C5 119.9(4)
N2 C6 C7 113.2(3)
C5 C6 C7 126.9(3)
O4 C7 N3 128.0(4)
O4 C7 C6 119.0(3)
N3 C7 C6 113.0(3)
C9 C8 C13 120.8(4)
C9 C8 N3 120.0(4)
C13 C8 N3 119.2(4)
C8 C9 C10 118.4(4)
C8 C9 C14 120.9(4)
C10 C9 C14 120.6(4)
C11 C10 C9 120.8(5)
C11 C10 H10 119.6
C9 C10 H10 119.6
C12 C11 C10 120.3(4)
C12 C11 H11 119.9
C10 C11 H11 119.9
C11 C12 C13 121.1(5)
C11 C12 H12 119.5
C13 C12 H12 119.5
C12 C13 C8 118.5(5)
C12 C13 C17 120.8(4)
C8 C13 C17 120.7(4)
C9 C14 C15 113.8(4)
C9 C14 C16 110.3(4)
C15 C14 C16 109.7(4)
C9 C14 H14 107.6
C15 C14 H14 107.6
C16 C14 H14 107.6
C14 C15 H15A 109.5
C14 C15 H15B 109.5
H15A C15 H15B 109.5
C14 C15 H15C 109.5
H15A C15 H15C 109.5
H15B C15 H15C 109.5
C14 C16 H16A 109.5
C14 C16 H16B 109.5
H16A C16 H16B 109.5
C14 C16 H16C 109.5
H16A C16 H16C 109.5
H16B C16 H16C 109.5
C13 C17 C18 113.7(4)
C13 C17 C19 110.6(4)
C18 C17 C19 110.5(4)
C13 C17 H17A 107.3
C18 C17 H17A 107.3
C19 C17 H17A 107.3
C17 C18 H18A 109.5
C17 C18 H18B 109.5
H18A C18 H18B 109.5
C17 C18 H18C 109.5
H18A C18 H18C 109.5
H18B C18 H18C 109.5
C17 C19 H19A 109.5
C17 C19 H19B 109.5
H19A C19 H19B 109.5
C17 C19 H19C 109.5
H19A C19 H19C 109.5
H19B C19 H19C 109.5
C21 C20 C25 120.6(3)
C21 C20 N1 120.6(3)
C25 C20 N1 118.8(3)
C22 C21 C20 118.2(3)
C22 C21 C26 119.7(3)
C20 C21 C26 122.0(3)
C23 C22 C21 121.5(4)
C23 C22 H22A 119.2
C21 C22 H22A 119.2
C22 C23 C24 120.0(4)
C22 C23 H23A 120.0
C24 C23 H23A 120.0
C23 C24 C25 121.1(4)
C23 C24 H24A 119.5
C25 C24 H24A 119.5
C24 C25 C20 118.6(4)
C24 C25 C30 120.3(3)
C20 C25 C30 121.1(3)
C21 C26 C27 113.7(3)
C21 C26 C28 109.6(3)
C27 C26 C28 109.8(3)
C21 C26 H26A 107.9
C27 C26 H26A 107.9
C28 C26 H26A 107.9
C26 C27 H27A 109.5
C26 C27 H27B 109.5
H27A C27 H27B 109.5
C26 C27 H27C 109.5
H27A C27 H27C 109.5
H27B C27 H27C 109.5
C26 C28 H28A 109.5
C26 C28 H28B 109.5
H28A C28 H28B 109.5
C26 C28 H28C 109.5
H28A C28 H28C 109.5
H28B C28 H28C 109.5
C30 C29 H29A 109.5
C30 C29 H29B 109.5
H29A C29 H29B 109.5
C30 C29 H29C 109.5
H29A C29 H29C 109.5
H29B C29 H29C 109.5
C25 C30 C31 112.7(4)
C25 C30 C29 110.5(4)
C31 C30 C29 111.1(5)
C25 C30 H30A 107.4
C31 C30 H30A 107.4
C29 C30 H30A 107.4
C30 C31 H31A 109.5
C30 C31 H31B 109.5
H31A C31 H31B 109.5
C30 C31 H31C 109.5
H31A C31 H31C 109.5
H31B C31 H31C 109.5
C41 C40 N4 114.8(3)
C41 C40 H40A 108.6
N4 C40 H40A 108.6
C41 C40 H40B 108.6
N4 C40 H40B 108.6
H40A C40 H40B 107.5
C40 C41 H41A 109.5
C40 C41 H41B 109.5
H41A C41 H41B 109.5
C40 C41 H41C 109.5
H41A C41 H41C 109.5
H41B C41 H41C 109.5
N4 C42 C43 115.0(3)
N4 C42 H42A 108.5
C43 C42 H42A 108.5
N4 C42 H42B 108.5
C43 C42 H42B 108.5
H42A C42 H42B 107.5
C42 C43 H43A 109.5
C42 C43 H43B 109.5
H43A C43 H43B 109.5
C42 C43 H43C 109.5
H43A C43 H43C 109.5
H43B C43 H43C 109.5
N4 C44 C45 115.3(3)
N4 C44 H44A 108.5
C45 C44 H44A 108.5
N4 C44 H44B 108.5
C45 C44 H44B 108.5
H44A C44 H44B 107.5
C44 C45 H45A 109.5
C44 C45 H45B 109.5
H45A C45 H45B 109.5
C44 C45 H45C 109.5
H45A C45 H45C 109.5
H45B C45 H45C 109.5
C47 C46 N4 115.6(4)
C47 C46 H46A 108.4
N4 C46 H46A 108.4
C47 C46 H46B 108.4
N4 C46 H46B 108.4
H46A C46 H46B 107.5
C46 C47 H47A 109.5
C46 C47 H47B 109.5
H47A C47 H47B 109.5
C46 C47 H47C 109.5
H47A C47 H47C 109.5
H47B C47 H47C 109.5
C32 O1 Cu1 106.5(4)
O2 C32 O1 126.8(8)
O2 C32 C33 120.8(7)
O1 C32 C33 112.3(7)
C34 C33 C38 120.9(6)
C34 C33 C32 116.2(7)
C38 C33 C32 122.9(7)
C33 C34 C35 119.8(8)
C33 C34 H34A 120.1
C35 C34 H34A 120.1
C36 C35 C34 119.1(9)
C36 C35 Cl1 121.7(6)
C34 C35 Cl1 119.1(8)
C35 C36 C37 120.8(8)
C35 C36 H36A 119.6
C37 C36 H36A 119.6
C38 C37 C36 118.8(10)
C38 C37 H37A 120.6
C36 C37 H37A 120.6
C37 C38 C33 120.4(8)
C37 C38 H38A 119.8
C33 C38 H38A 119.8
C32' O1' Cu1 103.4(8)
O2' C32' O1' 120.5(17)
O2' C32' C33' 116.4(16)
O1' C32' C33' 123.1(13)
C34' C33' C38' 118.7(12)
C34' C33' C32' 115.7(13)
C38' C33' C32' 125.6(13)
C33' C34' C35' 126.6(15)
C33' C34' H34B 116.7
C35' C34' H34B 116.7
C36' C35' C34' 114.1(14)
C36' C35' Cl1' 126.0(12)
C34' C35' Cl1' 119.8(14)
C35' C36' C37' 120.3(15)
C35' C36' H36B 119.9
C37' C36' H36B 119.9
C38' C37' C36' 124.0(18)
C38' C37' H37B 118.0
C36' C37' H37B 118.0
C37' C38' C33' 116.0(15)
C37' C38' H38B 122.0
C33' C38' H38B 122.0

loop_
_geom_bond_atom_site_label_1
_geom_bond_atom_site_label_2
_geom_bond_distance
Cu1 N2 1.912(3)
Cu1 O1' 1.929(3)
Cu1 O1 1.929(3)
Cu1 N1 2.005(3)
Cu1 N3 2.018(3)
O3 C1 1.236(5)
O4 C7 1.252(4)
N1 C1 1.330(5)
N1 C20 1.429(4)
N2 C6 1.327(4)
N2 C2 1.328(5)
N3 C7 1.332(5)
N3 C8 1.437(5)
N4 C46 1.512(5)
N4 C44 1.515(5)
N4 C42 1.515(5)
N4 C40 1.527(5)
C1 C2 1.521(5)
C2 C3 1.385(5)
C3 C4 1.393(5)
C3 H3 0.9500
C4 C5 1.391(6)
C4 H4 0.9500
C5 C6 1.389(5)
C5 H5 0.9500
C6 C7 1.494(6)
C8 C9 1.400(7)
C8 C13 1.405(6)
C9 C10 1.402(6)
C9 C14 1.509(6)
C10 C11 1.385(7)
C10 H10 0.9500
C11 C12 1.367(8)
C11 H11 0.9500
C12 C13 1.399(6)
C12 H12 0.9500
C13 C17 1.515(7)
C14 C15 1.526(7)
C14 C16 1.538(6)
C14 H14 1.0000
C15 H15A 0.9800
C15 H15B 0.9800
C15 H15C 0.9800
C16 H16A 0.9800
C16 H16B 0.9800
C16 H16C 0.9800
C17 C18 1.529(7)
C17 C19 1.532(6)
C17 H17A 1.0000
C18 H18A 0.9800
C18 H18B 0.9800
C18 H18C 0.9800
C19 H19A 0.9800
C19 H19B 0.9800
C19 H19C 0.9800
C20 C21 1.408(5)
C20 C25 1.414(5)
C21 C22 1.396(5)
C21 C26 1.512(5)
C22 C23 1.380(6)
C22 H22A 0.9500
C23 C24 1.381(6)
C23 H23A 0.9500
C24 C25 1.393(5)
C24 H24A 0.9500
C25 C30 1.512(6)
C26 C27 1.517(6)
C26 C28 1.525(6)
C26 H26A 1.0000
C27 H27A 0.9800
C27 H27B 0.9800
C27 H27C 0.9800
C28 H28A 0.9800
C28 H28B 0.9800
C28 H28C 0.9800
C29 C30 1.518(8)
C29 H29A 0.9800
C29 H29B 0.9800
C29 H29C 0.9800
C30 C31 1.514(6)
C30 H30A 1.0000
C31 H31A 0.9800
C31 H31B 0.9800
C31 H31C 0.9800
C40 C41 1.510(6)
C40 H40A 0.9900
C40 H40B 0.9900
C41 H41A 0.9800
C41 H41B 0.9800
C41 H41C 0.9800
C42 C43 1.523(6)
C42 H42A 0.9900
C42 H42B 0.9900
C43 H43A 0.9800
C43 H43B 0.9800
C43 H43C 0.9800
C44 C45 1.515(6)
C44 H44A 0.9900
C44 H44B 0.9900
C45 H45A 0.9800
C45 H45B 0.9800
C45 H45C 0.9800
C46 C47 1.503(7)
C46 H46A 0.9900
C46 H46B 0.9900
C47 H47A 0.9800
C47 H47B 0.9800
C47 H47C 0.9800
O1 C32 1.265(8)
O2 C32 1.253(8)
C32 C33 1.508(9)
C33 C34 1.373(10)
C33 C38 1.384(10)
C34 C35 1.406(10)
C34 H34A 0.9500
C35 C36 1.360(12)
C35 Cl1 1.687(10)
C36 C37 1.429(12)
C36 H36A 0.9500
C37 C38 1.364(9)
C37 H37A 0.9500
C38 H38A 0.9500
O1' C32' 1.296(14)
O2' C32' 1.268(14)
C32' C33' 1.517(14)
C33' C34' 1.385(15)
C33' C38' 1.390(16)
C34' C35' 1.395(16)
C34' H34B 0.9500
C35' C36' 1.365(17)
C35' Cl1' 1.721(16)
C36' C37' 1.430(18)
C36' H36B 0.9500
C37' C38' 1.371(15)
C37' H37B 0.9500
C38' H38B 0.9500

loop_
_geom_torsion_atom_site_label_1
_geom_torsion_atom_site_label_2
_geom_torsion_atom_site_label_3
_geom_torsion_atom_site_label_4
_geom_torsion
C20 N1 C1 O3 1.4(6)
Cu1 N1 C1 O3 177.1(3)
C20 N1 C1 C2 -178.8(3)
Cu1 N1 C1 C2 -3.1(4)
C6 N2 C2 C3 0.1(5)
Cu1 N2 C2 C3 175.4(3)
C6 N2 C2 C1 179.7(3)
Cu1 N2 C2 C1 -5.0(4)
O3 C1 C2 N2 -175.0(3)
N1 C1 C2 N2 5.1(4)
O3 C1 C2 C3 4.5(6)
N1 C1 C2 C3 -175.3(3)
N2 C2 C3 C4 -1.3(5)
C1 C2 C3 C4 179.1(3)
C2 C3 C4 C5 1.5(6)
C3 C4 C5 C6 -0.6(6)
C2 N2 C6 C5 0.9(6)
Cu1 N2 C6 C5 -174.4(3)
C2 N2 C6 C7 -177.2(3)
Cu1 N2 C6 C7 7.5(4)
C4 C5 C6 N2 -0.7(6)
C4 C5 C6 C7 177.2(4)
C8 N3 C7 O4 -5.8(7)
Cu1 N3 C7 O4 -178.8(4)
C8 N3 C7 C6 172.4(4)
Cu1 N3 C7 C6 -0.6(4)
N2 C6 C7 O4 174.2(4)
C5 C6 C7 O4 -3.8(6)
N2 C6 C7 N3 -4.2(5)
C5 C6 C7 N3 177.8(4)
C7 N3 C8 C9 101.9(5)
Cu1 N3 C8 C9 -86.0(4)
C7 N3 C8 C13 -80.0(5)
Cu1 N3 C8 C13 92.0(4)
C13 C8 C9 C10 -1.4(6)
N3 C8 C9 C10 176.6(3)
C13 C8 C9 C14 175.8(4)
N3 C8 C9 C14 -6.2(5)
C8 C9 C10 C11 -0.3(6)
C14 C9 C10 C11 -177.6(4)
C9 C10 C11 C12 1.5(6)
C10 C11 C12 C13 -0.8(7)
C11 C12 C13 C8 -0.9(6)
C11 C12 C13 C17 -178.9(4)
C9 C8 C13 C12 2.0(6)
N3 C8 C13 C12 -176.0(3)
C9 C8 C13 C17 -179.9(4)
N3 C8 C13 C17 2.0(5)
C8 C9 C14 C15 156.8(4)
C10 C9 C14 C15 -26.0(6)
C8 C9 C14 C16 -79.4(5)
C10 C9 C14 C16 97.8(5)
C12 C13 C17 C18 -33.3(6)
C8 C13 C17 C18 148.7(4)
C12 C13 C17 C19 91.7(5)
C8 C13 C17 C19 -86.3(5)
C1 N1 C20 C21 -85.5(5)
Cu1 N1 C20 C21 99.2(4)
C1 N1 C20 C25 96.6(4)
Cu1 N1 C20 C25 -78.6(4)
C25 C20 C21 C22 -1.4(6)
N1 C20 C21 C22 -179.2(3)
C25 C20 C21 C26 -178.7(4)
N1 C20 C21 C26 3.5(6)
C20 C21 C22 C23 0.0(6)
C26 C21 C22 C23 177.4(4)
C21 C22 C23 C24 0.8(7)
C22 C23 C24 C25 -0.3(7)
C23 C24 C25 C20 -1.1(6)
C23 C24 C25 C30 -179.6(4)
C21 C20 C25 C24 1.9(6)
N1 C20 C25 C24 179.8(4)
C21 C20 C25 C30 -179.6(4)
N1 C20 C25 C30 -1.7(6)
C22 C21 C26 C27 45.6(5)
C20 C21 C26 C27 -137.1(4)
C22 C21 C26 C28 -77.7(5)
C20 C21 C26 C28 99.6(4)
C24 C25 C30 C31 -54.1(6)
C20 C25 C30 C31 127.5(4)
C24 C25 C30 C29 70.8(6)
C20 C25 C30 C29 -107.6(6)
C46 N4 C40 C41 56.2(5)
C44 N4 C40 C41 -61.1(4)
C42 N4 C40 C41 177.9(4)
C46 N4 C42 C43 -66.7(5)
C44 N4 C42 C43 51.1(5)
C40 N4 C42 C43 171.5(4)
C46 N4 C44 C45 -180.0(4)
C42 N4 C44 C45 58.8(5)
C40 N4 C44 C45 -58.9(5)
C44 N4 C46 C47 173.0(4)
C42 N4 C46 C47 -65.8(5)
C40 N4 C46 C47 52.7(5)
Cu1 O1 C32 O2 -17.4(12)
Cu1 O1 C32 C33 164.2(6)
O2 C32 C33 C34 -35.8(12)
O1 C32 C33 C34 142.7(9)
O2 C32 C33 C38 145.8(12)
O1 C32 C33 C38 -35.7(11)
C38 C33 C34 C35 2.6(10)
C32 C33 C34 C35 -175.8(6)
C33 C34 C35 C36 -4.8(9)
C33 C34 C35 Cl1 177.7(5)
C34 C35 C36 C37 2.8(9)
Cl1 C35 C36 C37 -179.7(5)
C35 C36 C37 C38 1.2(11)
C36 C37 C38 C33 -3.4(10)
C34 C33 C38 C37 1.5(11)
C32 C33 C38 C37 179.8(7)
Cu1 O1' C32' O2' -6(2)
Cu1 O1' C32' C33' 175.5(15)
O2' C32' C33' C34' 143(2)
O1' C32' C33' C34' -39(2)
O2' C32' C33' C38' -37(2)
O1' C32' C33' C38' 141(2)
C38' C33' C34' C35' -3(2)
C32' C33' C34' C35' 177.3(11)
C33' C34' C35' C36' 3.4(17)
C33' C34' C35' Cl1' -178.5(11)
C34' C35' C36' C37' -4.0(16)
Cl1' C35' C36' C37' 177.9(9)
C35' C36' C37' C38' 5(2)
C36' C37' C38' C33' -4(2)
C34' C33' C38' C37' 3(2)
C32' C33' C38' C37' -177.4(12)

loop_
_publcif_info_cif.paper_type
?;
